data_2017498
loop_
_publ_author_name
'Ravikumar, Krishnan'
'Sridhar, Balasubramanian'

_publ_section_title
;
 Granisetron, an antiemetic drug, and its cobalt complex
;
_journal_coeditor_code DN3133
_journal_issue 2
_journal_name_full 'Acta Crystallographica Section C'
_journal_page_first m35
_journal_page_last m39
_journal_paper_doi 10.1107/S0108270109055449
_journal_volume 66
_journal_year 2010
_chemical_formula_iupac '[Co (C18 H25 N4 O)2 (H2 O)2]Cl4, 12H2 O'
_chemical_formula_moiety 'C36 H54 Co N8 O4 4+, 4(Cl -), 12(H2 O)'
_chemical_formula_sum 'C36 H78 Cl4 Co N8 O16'
_chemical_formula_weight 1079.79
_chemical_name_systematic
;
diaqua[1-methyl-<i>N</i>-(9-methyl-9-azoniabicyclo[3.3.1]nonan-7-yl)indazole-
3-carboxamide]cobalt(II) tetrachloride dodecahydrate
;
_space_group_IT_number 2
_symmetry_cell_setting triclinic
_symmetry_space_group_name_Hall '-P 1'
_symmetry_space_group_name_H-M 'P -1'
_atom_sites_solution_hydrogens geom
_atom_sites_solution_primary direct
_atom_sites_solution_secondary difmap
_audit_creation_method SHELXL-97
_cell_angle_alpha 92.6110(10)
_cell_angle_beta 103.4490(10)
_cell_angle_gamma 118.0370(10)
_cell_formula_units_Z 1
_cell_length_a 9.6311(9)
_cell_length_b 9.9794(9)
_cell_length_c 16.0133(14)
_cell_measurement_reflns_used 6762
_cell_measurement_temperature 294(2)
_cell_measurement_theta_max 27.50
_cell_measurement_theta_min 2.35
_cell_volume 1299.5(2)
_computing_cell_refinement 'SAINT (Bruker, 2001)'
_computing_data_collection 'SMART (Bruker, 2001)'
_computing_data_reduction 'SAINT (Bruker, 2001)'
_computing_molecular_graphics
;
DIAMOND (Brandenburg & Putz, 2005) and Mercury (Macrae <i>et al.</i>,
2008)'
;
_computing_publication_material 'SHELXL97 (Sheldrick, 2008)'
_computing_structure_refinement 'SHELXL97 (Sheldrick, 2008)'
_computing_structure_solution 'SHELXS97 (Sheldrick, 2008)'
_diffrn_ambient_temperature 294(2)
_diffrn_measured_fraction_theta_full 0.997
_diffrn_measured_fraction_theta_max 0.997
_diffrn_measurement_device 'Bruker SMART APEX CCD area-detector'
_diffrn_measurement_device_type 'Bruker SMART APEX CCD area-detector'
_diffrn_measurement_method '\w scan'
_diffrn_radiation_monochromator graphite
_diffrn_radiation_source 'sealed tube'
_diffrn_radiation_type MoK\a
_diffrn_radiation_wavelength 0.71073
_diffrn_reflns_av_R_equivalents 0.0198
_diffrn_reflns_av_sigmaI/netI 0.0240
_diffrn_reflns_limit_h_max 11
_diffrn_reflns_limit_h_min -11
_diffrn_reflns_limit_k_max 11
_diffrn_reflns_limit_k_min -11
_diffrn_reflns_limit_l_max 19
_diffrn_reflns_limit_l_min -19
_diffrn_reflns_number 12536
_diffrn_reflns_theta_full 25.00
_diffrn_reflns_theta_max 25.00
_diffrn_reflns_theta_min 1.33
_diffrn_standards_number 0
_exptl_absorpt_coefficient_mu 0.605
_exptl_absorpt_correction_type none
_exptl_crystal_colour 'blue green'
_exptl_crystal_density_diffrn 1.380
_exptl_crystal_density_method 'not measured'
_exptl_crystal_description block
_exptl_crystal_F_000 573
_exptl_crystal_size_max 0.12
_exptl_crystal_size_mid 0.10
_exptl_crystal_size_min 0.07
_refine_diff_density_max 0.508
_refine_diff_density_min -0.205
_refine_ls_extinction_method none
_refine_ls_goodness_of_fit_ref 1.097
_refine_ls_hydrogen_treatment mixed
_refine_ls_matrix_type full
_refine_ls_number_parameters 355
_refine_ls_number_reflns 4552
_refine_ls_number_restraints 8
_refine_ls_restrained_S_all 1.097
_refine_ls_R_factor_all 0.0416
_refine_ls_R_factor_gt 0.0382
_refine_ls_shift/su_max 0.001
_refine_ls_shift/su_mean 0.000
_refine_ls_structure_factor_coef Fsqd
_refine_ls_weighting_details 'calc w=1/[\s^2^(Fo^2^)+(0.0644P)^2^+0.4633P] where P=(Fo^2^+2Fc^2^)/3'
_refine_ls_weighting_scheme calc
_refine_ls_wR_factor_gt 0.1058
_refine_ls_wR_factor_ref 0.1139
_reflns_number_gt 4220
_reflns_number_total 4552
_reflns_threshold_expression I>2\s(I)
_cod_data_source_file dn3133.cif
_cod_data_source_block II
_cod_database_code 2017498
_cod_database_fobs_code 2017498

loop_
_symmetry_equiv_pos_as_xyz
'x, y, z'
'-x, -y, -z'

loop_
_atom_site_type_symbol
_atom_site_label
_atom_site_fract_x
_atom_site_fract_y
_atom_site_fract_z
_atom_site_U_iso_or_equiv
_atom_site_adp_type
_atom_site_calc_flag
_atom_site_refinement_flags
_atom_site_occupancy
_atom_site_disorder_assembly
_atom_site_disorder_group
Co Co1 0.0000 0.5000 0.5000 0.03051(13) Uani d S 1 . .
C C1 0.1416(2) 0.9653(2) 0.45480(13) 0.0335(4) Uani d . 1 . .
C C2 0.1443(3) 1.0861(3) 0.41260(14) 0.0425(5) Uani d . 1 . .
H H2 0.0528 1.0739 0.3703 0.051 Uiso calc R 1 . .
C C3 0.2897(3) 1.2235(3) 0.43730(16) 0.0492(6) Uani d . 1 . .
H H3 0.2962 1.3072 0.4116 0.059 Uiso calc R 1 . .
C C4 0.4294(3) 1.2415(3) 0.50042(16) 0.0470(5) Uani d . 1 . .
H H4 0.5263 1.3358 0.5140 0.056 Uiso calc R 1 . .
C C5 0.4264(3) 1.1247(2) 0.54208(14) 0.0399(5) Uani d . 1 . .
H H5 0.5194 1.1381 0.5837 0.048 Uiso calc R 1 . .
C C6 0.2781(2) 0.9826(2) 0.52036(13) 0.0332(4) Uani d . 1 . .
C C7 0.2228(2) 0.8344(2) 0.54413(12) 0.0316(4) Uani d . 1 . .
C C8 0.2966(2) 0.7632(2) 0.60517(13) 0.0321(4) Uani d . 1 . .
C C9 0.4983(2) 0.7840(2) 0.73599(13) 0.0336(4) Uani d . 1 . .
H H9 0.5018 0.6999 0.7042 0.040 Uiso calc R 1 . .
C C10 0.6738(2) 0.9054(2) 0.78658(14) 0.0381(5) Uani d . 1 . .
H H10A 0.6743 0.9981 0.8081 0.046 Uiso calc R 1 . .
H H10B 0.7417 0.9316 0.7472 0.046 Uiso calc R 1 . .
C C11 0.7496(3) 0.8511(3) 0.86453(14) 0.0406(5) Uani d . 1 . .
H H11 0.8520 0.8601 0.8576 0.049 Uiso calc R 1 . .
C C12 0.7881(3) 0.9436(3) 0.95290(16) 0.0513(6) Uani d . 1 . .
H H12A 0.8448 0.9100 0.9979 0.062 Uiso calc R 1 . .
H H12B 0.8611 1.0518 0.9539 0.062 Uiso calc R 1 . .
C C13 0.6348(3) 0.9256(4) 0.97312(17) 0.0629(7) Uani d . 1 . .
H H13A 0.6636 0.9770 1.0324 0.076 Uiso calc R 1 . .
H H13B 0.5872 0.9741 0.9339 0.076 Uiso calc R 1 . .
C C14 0.5096(3) 0.7566(4) 0.96301(17) 0.0670(8) Uani d . 1 . .
H H14A 0.4084 0.7480 0.9699 0.080 Uiso calc R 1 . .
H H14B 0.5505 0.7127 1.0088 0.080 Uiso calc R 1 . .
C C15 0.4737(3) 0.6652(3) 0.87457(16) 0.0529(6) Uani d . 1 . .
H H15 0.3997 0.5558 0.8735 0.063 Uiso calc R 1 . .
C C16 0.3928(3) 0.7173(3) 0.79780(15) 0.0460(5) Uani d . 1 . .
H H16A 0.2882 0.6297 0.7648 0.055 Uiso calc R 1 . .
H H16B 0.3711 0.7948 0.8210 0.055 Uiso calc R 1 . .
C C17 0.7062(5) 0.6073(4) 0.9224(2) 0.0767(9) Uani d . 1 . .
H H17A 0.8054 0.6221 0.9107 0.115 Uiso calc R 1 . .
H H17B 0.6296 0.4988 0.9131 0.115 Uiso calc R 1 . .
H H17C 0.7309 0.6526 0.9818 0.115 Uiso calc R 1 . .
C C18 -0.1449(3) 0.7401(3) 0.38038(14) 0.0415(5) Uani d . 1 . .
H H18A -0.1373 0.7203 0.3228 0.062 Uiso calc R 1 . .
H H18B -0.1919 0.8062 0.3811 0.062 Uiso calc R 1 . .
H H18C -0.2132 0.6444 0.3964 0.062 Uiso calc R 1 . .
N N1 0.0191(2) 0.81538(19) 0.44255(10) 0.0327(4) Uani d . 1 . .
N N2 0.0691(2) 0.73667(18) 0.49555(10) 0.0319(4) Uani d . 1 . .
N N3 0.4264(2) 0.8518(2) 0.67239(11) 0.0353(4) Uani d . 1 . .
H H3N 0.451(3) 0.940(3) 0.6856(16) 0.040(7) Uiso d . 1 . .
N N4 0.6321(3) 0.6832(2) 0.86195(13) 0.0464(5) Uani d D 1 . .
H H4N 0.614(3) 0.629(2) 0.8155(8) 0.051(8) Uiso d D 1 . .
O O1 0.23222(17) 0.61935(15) 0.59165(9) 0.0372(3) Uani d . 1 . .
Cl Cl1 0.09237(9) 0.27909(9) 0.84636(5) 0.0684(2) Uani d . 1 . .
Cl Cl2 -0.48031(9) 0.19184(8) 0.77707(5) 0.0633(2) Uani d . 1 . .
O O1W -0.1061(2) 0.4952(2) 0.59903(11) 0.0465(4) Uani d . 1 . .
H H1W -0.071(4) 0.566(4) 0.636(2) 0.056(9) Uiso d . 1 . .
H H2W -0.132(4) 0.420(4) 0.626(2) 0.059(10) Uiso d . 1 . .
O O2W -0.1872(3) 0.2656(2) 0.69237(14) 0.0626(5) Uani d . 1 . .
H H3W -0.110(4) 0.279(4) 0.734(2) 0.075(10) Uiso d . 1 . .
H H4W -0.261(5) 0.254(4) 0.720(2) 0.077(12) Uiso d . 1 . .
O O3W 0.0717(4) 0.5947(4) 0.88118(19) 0.1003(8) Uani d D 1 . .
H H5W 0.083(4) 0.512(2) 0.878(3) 0.120 Uiso d D 1 . .
H H6W 0.073(5) 0.644(4) 0.9296(14) 0.120 Uiso d D 1 . .
O O4W -0.3881(3) 0.5154(3) 0.71325(15) 0.0724(6) Uani d D 1 . .
H H7W -0.2785(13) 0.564(4) 0.726(2) 0.087 Uiso d D 1 . .
H H8W -0.420(5) 0.423(5) 0.725(3) 0.087 Uiso d . 1 . .
O O5W -0.1708(5) 0.3080(4) 0.9432(2) 0.1148(10) Uani d D 1 . .
H H9W -0.260(6) 0.273(8) 0.897(3) 0.134 Uiso d D 1 . .
H H10W -0.105(4) 0.310(4) 0.912(3) 0.134 Uiso d D 1 . .
O O6W -0.0351(3) 0.7003(3) 0.74328(15) 0.0687(6) Uani d . 1 . .
H H11W 0.038(6) 0.799(5) 0.759(3) 0.082(16) Uiso d . 1 . .
H H12W -0.003(4) 0.672(3) 0.784(2) 0.082(9) Uiso d . 1 . .
O O7W 0.1531(4) 1.0101(3) 0.7879(2) 0.0846(7) Uani d . 1 . .
H H13W 0.248(5) 1.053(5) 0.787(3) 0.102(13) Uiso d . 1 . .
H H14W 0.138(4) 1.074(4) 0.802(2) 0.102(11) Uiso d . 1 . .

loop_
_atom_site_aniso_label
_atom_site_aniso_U_11
_atom_site_aniso_U_22
_atom_site_aniso_U_33
_atom_site_aniso_U_12
_atom_site_aniso_U_13
_atom_site_aniso_U_23
Co1 0.0310(2) 0.0286(2) 0.0267(2) 0.01287(16) 0.00363(15) 0.00369(15)
C1 0.0388(11) 0.0362(11) 0.0293(10) 0.0209(9) 0.0112(8) 0.0073(8)
C2 0.0536(13) 0.0465(13) 0.0359(11) 0.0313(11) 0.0118(10) 0.0147(10)
C3 0.0685(16) 0.0401(12) 0.0464(13) 0.0293(12) 0.0215(12) 0.0205(10)
C4 0.0493(13) 0.0368(12) 0.0489(13) 0.0141(10) 0.0191(11) 0.0098(10)
C5 0.0390(11) 0.0373(11) 0.0393(11) 0.0166(10) 0.0093(9) 0.0069(9)
C6 0.0368(10) 0.0347(11) 0.0297(10) 0.0196(9) 0.0082(8) 0.0059(8)
C7 0.0337(10) 0.0307(10) 0.0284(10) 0.0166(8) 0.0044(8) 0.0041(8)
C8 0.0313(10) 0.0333(11) 0.0303(10) 0.0162(9) 0.0062(8) 0.0050(8)
C9 0.0332(10) 0.0316(10) 0.0315(10) 0.0159(9) 0.0021(8) 0.0053(8)
C10 0.0324(10) 0.0385(11) 0.0357(11) 0.0140(9) 0.0041(9) 0.0072(9)
C11 0.0298(10) 0.0464(12) 0.0413(12) 0.0183(9) 0.0042(9) 0.0090(10)
C12 0.0409(12) 0.0580(15) 0.0384(12) 0.0196(11) -0.0049(10) -0.0004(11)
C13 0.0601(16) 0.093(2) 0.0358(13) 0.0422(16) 0.0065(11) -0.0029(13)
C14 0.0499(15) 0.107(2) 0.0403(14) 0.0343(16) 0.0151(11) 0.0243(14)
C15 0.0378(12) 0.0576(15) 0.0460(14) 0.0113(11) 0.0071(10) 0.0219(12)
C16 0.0304(11) 0.0549(14) 0.0390(12) 0.0133(10) 0.0034(9) 0.0116(10)
C17 0.098(2) 0.077(2) 0.0588(17) 0.0541(19) 0.0020(16) 0.0234(15)
C18 0.0384(11) 0.0463(12) 0.0353(11) 0.0224(10) -0.0001(9) 0.0053(9)
N1 0.0340(9) 0.0357(9) 0.0278(8) 0.0191(8) 0.0038(7) 0.0064(7)
N2 0.0351(9) 0.0313(9) 0.0280(8) 0.0176(7) 0.0043(7) 0.0052(7)
N3 0.0368(9) 0.0276(9) 0.0344(9) 0.0152(8) -0.0001(7) 0.0025(7)
N4 0.0521(12) 0.0455(11) 0.0388(11) 0.0264(10) 0.0026(9) 0.0113(9)
O1 0.0370(8) 0.0283(7) 0.0373(8) 0.0142(6) -0.0008(6) 0.0046(6)
Cl1 0.0646(4) 0.0795(5) 0.0538(4) 0.0335(4) 0.0095(3) 0.0097(3)
Cl2 0.0726(4) 0.0520(4) 0.0709(4) 0.0322(3) 0.0278(4) 0.0074(3)
O1W 0.0564(10) 0.0414(9) 0.0395(9) 0.0197(8) 0.0203(8) 0.0061(8)
O2W 0.0595(12) 0.0738(13) 0.0537(12) 0.0303(11) 0.0187(11) 0.0245(10)
O3W 0.114(2) 0.123(2) 0.0755(16) 0.0700(19) 0.0217(15) 0.0200(16)
O4W 0.0908(15) 0.0661(13) 0.0740(14) 0.0498(13) 0.0217(12) 0.0187(11)
O5W 0.125(3) 0.115(2) 0.083(2) 0.045(2) 0.0269(17) 0.0024(16)
O6W 0.0835(15) 0.0594(13) 0.0554(13) 0.0353(12) 0.0086(11) -0.0003(10)
O7W 0.0685(17) 0.0609(15) 0.106(2) 0.0253(14) 0.0103(14) 0.0031(13)

loop_
_atom_type_symbol
_atom_type_description
_atom_type_scat_dispersion_real
_atom_type_scat_dispersion_imag
_atom_type_scat_source
C C 0.0033 0.0016 'International Tables Vol C Tables 4.2.6.8 and 6.1.1.4'
H H 0.0000 0.0000 'International Tables Vol C Tables 4.2.6.8 and 6.1.1.4'
N N 0.0061 0.0033 'International Tables Vol C Tables 4.2.6.8 and 6.1.1.4'
O O 0.0106 0.0060 'International Tables Vol C Tables 4.2.6.8 and 6.1.1.4'
Cl Cl 0.1484 0.1585 'International Tables Vol C Tables 4.2.6.8 and 6.1.1.4'
Co Co 0.3494 0.9721 'International Tables Vol C Tables 4.2.6.8 and 6.1.1.4'

loop_
_geom_angle_atom_site_label_1
_geom_angle_atom_site_label_2
_geom_angle_atom_site_label_3
_geom_angle_site_symmetry_1
_geom_angle_site_symmetry_3
_geom_angle
_geom_angle_publ_flag
O1W Co1 O1W 2_566 . 179.9990(10) ?
O1W Co1 O1 2_566 2_566 89.36(7) ?
O1W Co1 O1 . 2_566 90.64(7) ?
O1W Co1 O1 2_566 . 90.64(7) ?
O1W Co1 O1 . . 89.36(7) ?
O1 Co1 O1 2_566 . 180.0 ?
O1W Co1 N2 2_566 . 87.53(7) ?
O1W Co1 N2 . . 92.47(7) ?
O1 Co1 N2 2_566 . 102.86(6) ?
O1 Co1 N2 . . 77.14(6) ?
O1W Co1 N2 2_566 2_566 92.47(7) ?
O1W Co1 N2 . 2_566 87.53(7) ?
O1 Co1 N2 2_566 2_566 77.14(6) ?
O1 Co1 N2 . 2_566 102.86(6) ?
N2 Co1 N2 . 2_566 180.0 ?
N1 C1 C2 . . 130.0(2) ?
N1 C1 C6 . . 107.33(17) ?
C2 C1 C6 . . 122.6(2) ?
C3 C2 C1 . . 116.2(2) ?
C3 C2 H2 . . 121.9 ?
C1 C2 H2 . . 121.9 ?
C2 C3 C4 . . 122.0(2) ?
C2 C3 H3 . . 119.0 ?
C4 C3 H3 . . 119.0 ?
C5 C4 C3 . . 121.8(2) ?
C5 C4 H4 . . 119.1 ?
C3 C4 H4 . . 119.1 ?
C4 C5 C6 . . 118.1(2) ?
C4 C5 H5 . . 121.0 ?
C6 C5 H5 . . 121.0 ?
C1 C6 C5 . . 119.19(19) ?
C1 C6 C7 . . 103.91(17) ?
C5 C6 C7 . . 136.78(19) ?
N2 C7 C6 . . 110.37(17) ?
N2 C7 C8 . . 114.05(17) ?
C6 C7 C8 . . 135.48(18) ?
O1 C8 N3 . . 122.08(18) ?
O1 C8 C7 . . 118.23(17) ?
N3 C8 C7 . . 119.69(18) y
N3 C9 C10 . . 109.80(16) ?
N3 C9 C16 . . 110.59(17) ?
C10 C9 C16 . . 111.11(17) ?
N3 C9 H9 . . 108.4 ?
C10 C9 H9 . . 108.4 ?
C16 C9 H9 . . 108.4 ?
C9 C10 C11 . . 113.12(17) ?
C9 C10 H10A . . 109.0 ?
C11 C10 H10A . . 109.0 ?
C9 C10 H10B . . 109.0 ?
C11 C10 H10B . . 109.0 ?
H10A C10 H10B . . 107.8 ?
N4 C11 C12 . . 109.24(19) ?
N4 C11 C10 . . 108.64(16) ?
C12 C11 C10 . . 113.79(19) ?
N4 C11 H11 . . 108.3 ?
C12 C11 H11 . . 108.3 ?
C10 C11 H11 . . 108.3 ?
C13 C12 C11 . . 112.30(19) ?
C13 C12 H12A . . 109.1 ?
C11 C12 H12A . . 109.1 ?
C13 C12 H12B . . 109.1 ?
C11 C12 H12B . . 109.1 ?
H12A C12 H12B . . 107.9 ?
C14 C13 C12 . . 110.9(2) ?
C14 C13 H13A . . 109.5 ?
C12 C13 H13A . . 109.5 ?
C14 C13 H13B . . 109.5 ?
C12 C13 H13B . . 109.5 ?
H13A C13 H13B . . 108.1 ?
C13 C14 C15 . . 112.1(2) ?
C13 C14 H14A . . 109.2 ?
C15 C14 H14A . . 109.2 ?
C13 C14 H14B . . 109.2 ?
C15 C14 H14B . . 109.2 ?
H14A C14 H14B . . 107.9 ?
N4 C15 C14 . . 109.5(2) ?
N4 C15 C16 . . 108.47(18) ?
C14 C15 C16 . . 112.8(2) ?
N4 C15 H15 . . 108.7 ?
C14 C15 H15 . . 108.7 ?
C16 C15 H15 . . 108.7 ?
C9 C16 C15 . . 113.37(19) ?
C9 C16 H16A . . 108.9 ?
C15 C16 H16A . . 108.9 ?
C9 C16 H16B . . 108.9 ?
C15 C16 H16B . . 108.9 ?
H16A C16 H16B . . 107.7 ?
N4 C17 H17A . . 109.5 ?
N4 C17 H17B . . 109.5 ?
H17A C17 H17B . . 109.5 ?
N4 C17 H17C . . 109.5 ?
H17A C17 H17C . . 109.5 ?
H17B C17 H17C . . 109.5 ?
N1 C18 H18A . . 109.5 ?
N1 C18 H18B . . 109.5 ?
H18A C18 H18B . . 109.5 ?
N1 C18 H18C . . 109.5 ?
H18A C18 H18C . . 109.5 ?
H18B C18 H18C . . 109.5 ?
N2 N1 C1 . . 110.69(16) ?
N2 N1 C18 . . 121.13(16) ?
C1 N1 C18 . . 128.15(17) ?
C7 N2 N1 . . 107.67(16) y
C7 N2 Co1 . . 112.82(12) ?
N1 N2 Co1 . . 137.07(13) ?
C8 N3 C9 . . 120.90(18) y
C8 N3 H3N . . 119.0(18) ?
C9 N3 H3N . . 118.1(18) ?
C17 N4 C11 . . 113.7(2) ?
C17 N4 C15 . . 113.6(2) ?
C11 N4 C15 . . 109.84(18) y
C17 N4 H4N . . 96.9(14) ?
C11 N4 H4N . . 111.4(16) ?
C15 N4 H4N . . 110.8(19) ?
C8 O1 Co1 . . 115.47(12) ?
Co1 O1W H1W . . 123(2) ?
Co1 O1W H2W . . 120(2) ?
H1W O1W H2W . . 103(3) ?
H3W O2W H4W . . 100(3) ?
H5W O3W H6W . . 125(4) ?
H7W O4W H8W . . 107(4) ?
H9W O5W H10W . . 95(6) ?
H11W O6W H12W . . 98(4) ?
H13W O7W H14W . . 105(4) ?

loop_
_geom_bond_atom_site_label_1
_geom_bond_atom_site_label_2
_geom_bond_site_symmetry_2
_geom_bond_distance
_geom_bond_publ_flag
Co1 O1W 2_566 2.0679(16) ?
Co1 O1W . 2.0680(16) y
Co1 O1 2_566 2.0938(14) ?
Co1 O1 . 2.0938(14) y
Co1 N2 . 2.1414(16) y
Co1 N2 2_566 2.1414(16) ?
C1 N1 . 1.369(3) ?
C1 C2 . 1.402(3) ?
C1 C6 . 1.410(3) ?
C2 C3 . 1.373(4) ?
C2 H2 . 0.9300 ?
C3 C4 . 1.410(4) ?
C3 H3 . 0.9300 ?
C4 C5 . 1.361(3) ?
C4 H4 . 0.9300 ?
C5 C6 . 1.411(3) ?
C5 H5 . 0.9300 ?
C6 C7 . 1.422(3) ?
C7 N2 . 1.336(3) ?
C7 C8 . 1.477(3) ?
C8 O1 . 1.251(2) y
C8 N3 . 1.323(3) y
C9 N3 . 1.466(3) y
C9 C10 . 1.526(3) ?
C9 C16 . 1.532(3) ?
C9 H9 . 0.9800 ?
C10 C11 . 1.547(3) ?
C10 H10A . 0.9700 ?
C10 H10B . 0.9700 ?
C11 N4 . 1.510(3) y
C11 C12 . 1.519(3) ?
C11 H11 . 0.9800 ?
C12 C13 . 1.515(4) ?
C12 H12A . 0.9700 ?
C12 H12B . 0.9700 ?
C13 C14 . 1.515(4) ?
C13 H13A . 0.9700 ?
C13 H13B . 0.9700 ?
C14 C15 . 1.522(4) ?
C14 H14A . 0.9700 ?
C14 H14B . 0.9700 ?
C15 N4 . 1.513(3) y
C15 C16 . 1.544(3) ?
C15 H15 . 0.9800 ?
C16 H16A . 0.9700 ?
C16 H16B . 0.9700 ?
C17 N4 . 1.508(3) y
C17 H17A . 0.9600 ?
C17 H17B . 0.9600 ?
C17 H17C . 0.9600 ?
C18 N1 . 1.461(3) ?
C18 H18A . 0.9600 ?
C18 H18B . 0.9600 ?
C18 H18C . 0.9600 ?
N1 N2 . 1.340(2) y
N3 H3N . 0.80(3) ?
N4 H4N . 0.832(10) ?
O1W H1W . 0.78(3) ?
O1W H2W . 0.85(4) ?
O2W H3W . 0.82(4) ?
O2W H4W . 0.89(4) ?
O3W H5W . 0.88(3) ?
O3W H6W . 0.89(3) ?
O4W H7W . 0.90(3) ?
O4W H8W . 0.87(4) ?
O5W H9W . 0.90(5) ?
O5W H10W . 0.89(4) ?
O6W H11W . 0.88(5) ?
O6W H12W . 0.78(3) ?
O7W H13W . 0.81(4) ?
O7W H14W . 0.75(4) ?

loop_
_geom_hbond_atom_site_label_D
_geom_hbond_atom_site_label_H
_geom_hbond_atom_site_label_A
_geom_hbond_site_symmetry_A
_geom_hbond_distance_DH
_geom_hbond_distance_HA
_geom_hbond_distance_DA
_geom_hbond_angle_DHA
N3 H3N Cl2 1_665 0.80(3) 2.56(3) 3.324(2) 161(2)
N4 H4N O4W 1_655 0.832(10) 1.938(11) 2.761(3) 170(3)
O1W H1W O6W . 0.78(3) 1.99(3) 2.740(3) 163(3)
O1W H2W O2W . 0.85(4) 1.85(4) 2.696(3) 176(3)
O2W H3W Cl1 . 0.82(4) 2.33(4) 3.145(2) 171(3)
O2W H4W Cl2 . 0.89(4) 2.32(4) 3.204(2) 171(3)
O3W H5W Cl1 . 0.88(3) 2.40(3) 3.280(3) 171(4)
O3W H6W O5W 2_567 0.89(3) 1.96(2) 2.719(4) 141(3)
O4W H7W O6W . 0.90(3) 2.02(3) 2.908(4) 170(4)
O4W H8W Cl2 . 0.87(4) 2.34(4) 3.207(2) 172(4)
O5W H9W Cl2 . 0.90(5) 2.28(6) 3.177(4) 178(7)
O5W H10W Cl1 . 0.89(4) 2.50(4) 3.374(4) 168(4)
O6W H11W O7W . 0.88(5) 1.83(5) 2.699(4) 168(4)
O6W H12W O3W . 0.78(3) 1.91(3) 2.686(4) 178(3)
O7W H13W Cl2 1_665 0.81(4) 2.37(4) 3.174(3) 175(4)
O7W H14W Cl1 1_565 0.75(4) 2.40(4) 3.151(4) 179(4)
C9 H9 O4W 1_655 0.98 2.51 3.371(3) 145.9
C17 H17C Cl1 2_667 0.96 2.74 3.601(3) 150.1
C18 H18C O1 2_566 0.96 2.57 3.356(3) 139.2

loop_
_geom_torsion_atom_site_label_1
_geom_torsion_atom_site_label_2
_geom_torsion_atom_site_label_3
_geom_torsion_atom_site_label_4
_geom_torsion_site_symmetry_1
_geom_torsion_site_symmetry_2
_geom_torsion_site_symmetry_3
_geom_torsion_site_symmetry_4
_geom_torsion
_geom_torsion_publ_flag
N1 C1 C2 C3 . . . . -177.4(2) ?
C6 C1 C2 C3 . . . . 1.3(3) ?
C1 C2 C3 C4 . . . . 1.1(3) ?
C2 C3 C4 C5 . . . . -1.8(4) ?
C3 C4 C5 C6 . . . . 0.1(3) ?
N1 C1 C6 C5 . . . . 175.93(18) ?
C2 C1 C6 C5 . . . . -3.0(3) ?
N1 C1 C6 C7 . . . . -0.7(2) ?
C2 C1 C6 C7 . . . . -179.66(19) ?
C4 C5 C6 C1 . . . . 2.2(3) ?
C4 C5 C6 C7 . . . . 177.5(2) ?
C1 C6 C7 N2 . . . . 1.6(2) ?
C5 C6 C7 N2 . . . . -174.2(2) ?
C1 C6 C7 C8 . . . . 177.8(2) ?
C5 C6 C7 C8 . . . . 2.0(4) ?
N2 C7 C8 O1 . . . . 18.0(3) ?
C6 C7 C8 O1 . . . . -158.1(2) ?
N2 C7 C8 N3 . . . . -161.30(18) ?
C6 C7 C8 N3 . . . . 22.6(3) ?
N3 C9 C10 C11 . . . . 171.16(18) ?
C16 C9 C10 C11 . . . . 48.5(2) ?
C9 C10 C11 N4 . . . . 6.4(3) y
C9 C10 C11 C12 . . . . -115.5(2) ?
N4 C11 C12 C13 . . . . -57.2(3) y
C10 C11 C12 C13 . . . . 64.4(3) ?
C11 C12 C13 C14 . . . . 52.9(3) ?
C12 C13 C14 C15 . . . . -52.5(3) ?
C13 C14 C15 N4 . . . . 56.7(3) y
C13 C14 C15 C16 . . . . -64.2(3) ?
N3 C9 C16 C15 . . . . -171.68(19) ?
C10 C9 C16 C15 . . . . -49.5(3) ?
N4 C15 C16 C9 . . . . -4.9(3) y
C14 C15 C16 C9 . . . . 116.6(2) ?
C2 C1 N1 N2 . . . . 178.5(2) ?
C6 C1 N1 N2 . . . . -0.3(2) ?
C2 C1 N1 C18 . . . . 0.3(3) ?
C6 C1 N1 C18 . . . . -178.50(19) ?
C6 C7 N2 N1 . . . . -1.8(2) ?
C8 C7 N2 N1 . . . . -178.89(16) ?
C6 C7 N2 Co1 . . . . 163.58(13) ?
C8 C7 N2 Co1 . . . . -13.5(2) ?
C1 N1 N2 C7 . . . . 1.3(2) ?
C18 N1 N2 C7 . . . . 179.65(18) ?
C1 N1 N2 Co1 . . . . -158.72(15) ?
C18 N1 N2 Co1 . . . . 19.6(3) ?
O1W Co1 N2 C7 2_566 . . . -85.32(14) ?
O1W Co1 N2 C7 . . . . 94.68(14) ?
O1 Co1 N2 C7 2_566 . . . -174.10(13) ?
O1 Co1 N2 C7 . . . . 5.90(13) ?
O1W Co1 N2 N1 2_566 . . . 74.02(19) ?
O1W Co1 N2 N1 . . . . -105.98(19) ?
O1 Co1 N2 N1 2_566 . . . -14.8(2) ?
O1 Co1 N2 N1 . . . . 165.2(2) ?
O1 C8 N3 C9 . . . . -1.7(3) ?
C7 C8 N3 C9 . . . . 177.58(18) ?
C10 C9 N3 C8 . . . . 160.76(19) ?
C16 C9 N3 C8 . . . . -76.3(2) ?
C12 C11 N4 C17 . . . . -67.7(3) ?
C10 C11 N4 C17 . . . . 167.6(2) ?
C12 C11 N4 C15 . . . . 60.9(2) y
C10 C11 N4 C15 . . . . -63.8(2) y
C14 C15 N4 C17 . . . . 67.9(3) ?
C16 C15 N4 C17 . . . . -168.6(2) ?
C14 C15 N4 C11 . . . . -60.7(3) y
C16 C15 N4 C11 . . . . 62.8(2) y
N3 C8 O1 Co1 . . . . 166.61(16) ?
C7 C8 O1 Co1 . . . . -12.7(2) ?
O1W Co1 O1 C8 2_566 . . . 91.25(15) ?
O1W Co1 O1 C8 . . . . -88.75(15) ?
N2 Co1 O1 C8 . . . . 3.93(14) ?
N2 Co1 O1 C8 2_566 . . . -176.07(14) ?
